data_4326864
loop_
_publ_author_name
'Aurel T\(ab\(acaru'
'Claudio Pettinari'
'Norberto Masciocchi'
'Simona Galli'
'Fabio Marchetti'
'Mariglen Angjellari'

_publ_contact_author_address
;
    Dipartimento di Scienze Chimiche e Ambientali,
    Universit\`a degli Studi dell'Insubria,
    Via Valleggio 11, 22100 Como - Italy.
;
_publ_contact_author_email simona.galli@uninsubria.it
_publ_contact_author_fax +39-031-2386630
_publ_contact_author_name 'Dr. Simona Galli'
_publ_contact_author_phone +39-031-2386627
_publ_section_title
;
 Pro-porous Coordination Polymers of the
 1,4-Bis((3,5-dimethyl-1H-pyrazol-4-yl)-methyl)benzene Ligand with Late
 Transition Metals
;
_journal_name_full 'Inorganic Chemistry'
_journal_page_first 11506
_journal_page_last 11513
_journal_paper_doi 10.1021/ic2013705
_journal_volume 50
_journal_year 2011
_chemical_compound_source synthesis
_chemical_formula_moiety 'Cd (C18 H20 N4)'
_chemical_formula_structural 'Cd (C18 H20 N4)'
_chemical_formula_sum 'C18 H20 Cd N4'
_chemical_formula_weight 404.8
_space_group_crystal_system orthorhombic
_space_group_IT_number 56
_symmetry_space_group_name_Hall '-P 2ab 2ac'
_symmetry_space_group_name_H-M 'P c c n'
_cell_angle_alpha 90
_cell_angle_beta 90
_cell_angle_gamma 90
_cell_formula_units_Z 4
_cell_length_a 25.91916(65)
_cell_length_b 8.63028(30)
_cell_length_c 7.67202(33)
_cell_measurement_temperature 298
_cell_volume 1716.15(10)
_computing_cell_refinement
;
 TOPAS-R v. 3.0, Bruker AXS, 2005, Karlsruhe, Germany
;
_computing_structure_refinement
;
 TOPAS-R v. 3.0, Bruker AXS, 2005, Karlsruhe, Germany
;
_computing_structure_solution
;
 TOPAS-R v. 3.0, Bruker AXS, 2005, Karlsruhe, Germany
;
_diffrn_ambient_temperature 298
_diffrn_detector_type 'Bruker AXS Lynxeye linear PSD'
_diffrn_measurement_device_type 'Bruker AXS D8 Advance'
_diffrn_radiation_monochromator 'Nickel filter'
_diffrn_source_target Cu
_diffrn_source_type 'sealed X-ray tube'
_exptl_crystal_F_000 816
_pd_char_colour white
_pd_char_particle_morphology plate-like
_pd_instr_location ' ?'
_pd_meas_2theta_range_inc 0.02
_pd_meas_2theta_range_max 105
_pd_meas_2theta_range_min 5
_pd_meas_number_of_points 5001
_pd_meas_scan_method step
_pd_proc_2theta_range_inc 0.02
_pd_proc_2theta_range_max 105
_pd_proc_2theta_range_min 6
_pd_proc_ls_background_function 'Chebychev polynomial'
_pd_proc_ls_profile_function 'fundamental parameters approach'
_pd_proc_ls_prof_R_factor 0.062
_pd_proc_ls_prof_wR_expected 0.023
_pd_proc_ls_prof_wR_factor 0.084
_pd_spec_mounting ' packed powder pellet'
_pd_spec_mount_mode reflection
_pd_spec_shape flat_sheet
_pd_spec_size_axial 15
_pd_spec_size_equat 20
_pd_spec_size_thick 0.05
_refine_ls_extinction_method none
_refine_ls_matrix_type fullcycle
_refine_ls_number_parameters 42
_refine_ls_number_restraints 0
_refine_ls_shift/su_max .01
_refine_ls_structure_factor_coef Inet
_refine_ls_weighting_details 'w = 1/[Y~i~]'
_refine_ls_weighting_scheme calc
_cod_data_source_file ic2013705_si_002_4.cif
_cod_data_source_block Compound_3
_cod_depositor_comments
;
The following automatic conversions were performed:

'_refine_ls_weighting_scheme' value '1/[Y~i~]' was changed to 'calc'.
New tag '_refine_ls_weighting_details' was created. The value of the
new tag was set to 'w = 1/[Y~i~]'.

Automatic conversion script
Id: cif_fix_values 3143 2015-03-26 13:38:13Z robertas 
;
_cod_original_formula_sum 'C18 H20 N4 Cd'
_cod_database_code 4326864

loop_
_symmetry_equiv_pos_as_xyz
'-x, -y, -z'
'-x, y+1/2, -z+1/2'
'-x+1/2, -y+1/2, z'
'-x+1/2, y, z+1/2'
'x, -y+1/2, z+1/2'
'x, y, z'
'x+1/2, -y, -z+1/2'
'x+1/2, y+1/2, -z'

loop_
_atom_site_label
_atom_site_type_symbol
_atom_site_symmetry_multiplicity
_atom_site_fract_x
_atom_site_fract_y
_atom_site_fract_z
_atom_site_occupancy
_atom_site_B_iso_or_equiv
Cd Cd 4 0.75 0.75 0.45335(32) 1 0.908(91)
C1 C 8 0.4591946 0.5680355 0.4103069 1 2.908(91)
C2 C 8 0.4516757 0.46927 0.5511493 1 2.908(91)
H2 H 8 0.4178132 0.4506974 0.5936802 1 2.908(91)
C3 C 8 0.5087408 0.5952102 0.3480775 1 2.908(91)
H3 H 8 0.5138796 0.6627118 0.2518183 1 2.908(91)
C4 C 8 0.4132365 0.6463218 0.3243416 1 2.908(91)
H41 H 8 0.4032307 0.7339903 0.3911602 1 2.908(91)
H42 H 8 0.4224396 0.6785924 0.2101114 1 2.908(91)
C5 C 8 0.3684975 0.532817 0.3141127 1 2.908(91)
C6 C 8 0.3305194 0.5155103 0.4348707 1 2.908(91)
N1 N 8 0.297968 0.4027335 0.3779863 1 2.908(91)
N2 N 8 0.3158283 0.3503403 0.2220718 1 2.908(91)
C7 C 8 0.3594179 0.4307363 0.1825957 1 2.908(91)
C8 C 8 0.32536 0.6062764 0.6037603 1 2.908(91)
H81 H 8 0.2993984 0.6831372 0.5909264 1 2.908(91)
H82 H 8 0.3161374 0.5378206 0.6955877 1 2.908(91)
H83 H 8 0.3573149 0.6546807 0.6304727 1 2.908(91)
C9 C 8 0.3922276 0.4101201 0.02002796 1 2.908(91)
H91 H 8 0.4073872 0.3099009 0.0206566 1 2.908(91)
H92 H 8 0.3711835 0.4211542 -0.08059214 1 2.908(91)
H93 H 8 0.4186472 0.4864019 0.01827023 1 2.908(91)

loop_
_atom_type_symbol
_atom_type_description
_atom_type_scat_source
C C 'International Tables for Crystallography (Vol. IV)'
H H 'International Tables for Crystallography (Vol. IV)'
Co Co 'International Tables for Crystallography (Vol. IV)'
N N 'International Tables for Crystallography (Vol. IV)'

loop_
_diffrn_radiation_type
_diffrn_radiation_wavelength
CuK\a~1~ 1.54056
CuK\a~2~ 1.54439
